data_1508695
loop_
_publ_author_name
'Yang, Xiao-Yan'
'Feng, Tao'
'Li, Zheng-Hui'
'Sheng, Yu'
'Yin, Xia'
'Leng, Ying'
'Liu, Ji-Kai'

_publ_section_title
;
 Conosilane A, an unprecedented sesquiterpene from the cultures of
 basidiomycete Conocybe siliginea.
;
_journal_issue 20
_journal_name_full 'Organic letters'
_journal_page_first 5382
_journal_page_last 5384
_journal_paper_doi 10.1021/ol302468a
_journal_volume 14
_journal_year 2012
_chemical_absolute_configuration ad
_chemical_formula_moiety 'C15 H16 O5'
_chemical_formula_sum 'C15 H16 O5'
_chemical_formula_weight 276.28
_chemical_name_systematic
; 
 ? 
;
_space_group_IT_number 19
_symmetry_cell_setting orthorhombic
_symmetry_space_group_name_Hall 'P 2ac 2ab'
_symmetry_space_group_name_H-M 'P 21 21 21'
_atom_sites_solution_hydrogens geom
_atom_sites_solution_primary direct
_atom_sites_solution_secondary difmap
_audit_creation_method SHELXL-97
_cell_angle_alpha 90.00
_cell_angle_beta 90.00
_cell_angle_gamma 90.00
_cell_formula_units_Z 4
_cell_length_a 5.75720(10)
_cell_length_b 11.6775(2)
_cell_length_c 19.3379(4)
_cell_measurement_reflns_used 7580
_cell_measurement_temperature 100(2)
_cell_measurement_theta_max 69.15
_cell_measurement_theta_min 2.28
_cell_volume 1300.08(4)
_computing_cell_refinement 'Bruker SAINT'
_computing_data_collection 'Bruker APEX2'
_computing_data_reduction 'Bruker SAINT'
_computing_molecular_graphics 'Bruker SHELXTL'
_computing_publication_material 'Bruker SHELXTL'
_computing_structure_refinement 'SHELXL-97 (Sheldrick, 2008)'
_computing_structure_solution 'SHELXS-97 (Sheldrick, 2008)'
_diffrn_ambient_temperature 100(2)
_diffrn_measured_fraction_theta_full 0.973
_diffrn_measured_fraction_theta_max 0.973
_diffrn_measurement_device_type 'Bruker APEX-II CCD'
_diffrn_measurement_method '\f and \w scans'
_diffrn_radiation_monochromator graphite
_diffrn_radiation_source 'fine-focus sealed tube'
_diffrn_radiation_type CuK\a
_diffrn_radiation_wavelength 1.54178
_diffrn_reflns_av_R_equivalents 0.0330
_diffrn_reflns_av_sigmaI/netI 0.0346
_diffrn_reflns_limit_h_max 6
_diffrn_reflns_limit_h_min -6
_diffrn_reflns_limit_k_max 13
_diffrn_reflns_limit_k_min -13
_diffrn_reflns_limit_l_max 22
_diffrn_reflns_limit_l_min -23
_diffrn_reflns_number 7187
_diffrn_reflns_theta_full 69.38
_diffrn_reflns_theta_max 69.38
_diffrn_reflns_theta_min 4.42
_exptl_absorpt_coefficient_mu 0.886
_exptl_absorpt_correction_T_max 0.7832
_exptl_absorpt_correction_T_min 0.5801
_exptl_absorpt_correction_type multi-scan
_exptl_absorpt_process_details sadabs
_exptl_crystal_colour colourless
_exptl_crystal_density_diffrn 1.412
_exptl_crystal_density_method 'not measured'
_exptl_crystal_description prism
_exptl_crystal_F_000 584
_exptl_crystal_size_max 0.69
_exptl_crystal_size_mid 0.29
_exptl_crystal_size_min 0.29
_refine_diff_density_max 0.296
_refine_diff_density_min -0.276
_refine_diff_density_rms 0.073
_refine_ls_abs_structure_details 'Flack H D (1983), Acta Cryst. A39, 876-881'
_refine_ls_abs_structure_Flack 0.04(18)
_refine_ls_extinction_coef 0.0089(11)
_refine_ls_extinction_expression Fc^*^=kFc[1+0.001xFc^2^\l^3^/sin(2\q)]^-1/4^
_refine_ls_extinction_method SHELXL
_refine_ls_goodness_of_fit_ref 1.165
_refine_ls_hydrogen_treatment constr
_refine_ls_matrix_type full
_refine_ls_number_parameters 184
_refine_ls_number_reflns 2315
_refine_ls_number_restraints 0
_refine_ls_restrained_S_all 1.165
_refine_ls_R_factor_all 0.0357
_refine_ls_R_factor_gt 0.0357
_refine_ls_shift/su_max 0.001
_refine_ls_shift/su_mean 0.000
_refine_ls_structure_factor_coef Fsqd
_refine_ls_weighting_details 'calc w=1/[\s^2^(Fo^2^)+(0.0783P)^2^+0.1956P] where P=(Fo^2^+2Fc^2^)/3'
_refine_ls_weighting_scheme calc
_refine_ls_wR_factor_gt 0.1106
_refine_ls_wR_factor_ref 0.1108
_reflns_number_gt 2313
_reflns_number_total 2315
_reflns_threshold_expression >2sigma(I)
_cod_data_source_file ol302468a_si_002.cif
_cod_data_source_block cu_lsc10_0m
_cod_depositor_comments
;
The following automatic conversions were performed:

'_symmetry_cell_setting' value 'Orthorhombic' changed to
'orthorhombic' according to
/home/saulius/struct/CIF-dictionaries/cif_core.dic dictionary named
'cif_core.dic' version 2.4.2 from 2011-04-26.

Automatic conversion script
Id: cif_fix_values 1891 2012-01-12 08:04:46Z andrius 
;
_cod_database_code 1508695

loop_
_symmetry_equiv_pos_as_xyz
'x, y, z'
'x+1/2, -y+1/2, -z'
'-x, y+1/2, -z+1/2'
'-x+1/2, -y, z+1/2'

loop_
_atom_site_label
_atom_site_type_symbol
_atom_site_fract_x
_atom_site_fract_y
_atom_site_fract_z
_atom_site_U_iso_or_equiv
_atom_site_adp_type
_atom_site_occupancy
_atom_site_symmetry_multiplicity
_atom_site_calc_flag
_atom_site_refinement_flags
O11 O 0.0641(3) 0.74354(12) 0.76112(7) 0.0268(3) Uani 1 1 d .
O12 O 0.2928(2) 0.63333(10) 0.82583(6) 0.0169(3) Uani 1 1 d .
O13 O 0.3770(2) 0.45711(11) 0.87632(6) 0.0174(3) Uani 1 1 d .
O1 O 0.0600(2) 0.73117(9) 1.00895(6) 0.0157(3) Uani 1 1 d .
O6 O -0.1029(2) 0.25147(11) 0.94505(7) 0.0211(3) Uani 1 1 d .
C14 C -0.1364(3) 0.47509(15) 1.19700(8) 0.0187(4) Uani 1 1 d .
H14A H -0.0863 0.4001 1.2142 0.028 Uiso 1 1 calc R
H14B H -0.3062 0.4770 1.1940 0.028 Uiso 1 1 calc R
H14C H -0.0832 0.5350 1.2288 0.028 Uiso 1 1 calc R
C3 C -0.0322(3) 0.49571(14) 1.12523(8) 0.0147(4) Uani 1 1 d .
C2 C -0.1084(3) 0.61419(13) 1.09856(8) 0.0147(4) Uani 1 1 d .
H2A H -0.2802 0.6180 1.0985 0.018 Uiso 1 1 calc R
H2B H -0.0505 0.6738 1.1307 0.018 Uiso 1 1 calc R
C1 C -0.0202(3) 0.63967(13) 1.02668(8) 0.0128(3) Uani 1 1 d .
C9 C -0.0361(3) 0.54098(14) 0.97822(8) 0.0128(3) Uani 1 1 d .
C8 C 0.0160(3) 0.54722(13) 0.90210(8) 0.0129(4) Uani 1 1 d .
C10 C -0.0994(3) 0.64289(14) 0.86036(8) 0.0160(4) Uani 1 1 d .
H10A H -0.2387 0.6142 0.8359 0.019 Uiso 1 1 calc R
H10B H -0.1454 0.7072 0.8908 0.019 Uiso 1 1 calc R
C11 C 0.0850(3) 0.68009(14) 0.80958(8) 0.0174(4) Uani 1 1 d .
C12 C 0.2799(3) 0.56407(14) 0.88830(8) 0.0139(4) Uani 1 1 d .
H12 H 0.3573 0.6033 0.9281 0.017 Uiso 1 1 calc R
C13 C 0.2021(3) 0.38926(15) 0.84176(8) 0.0172(4) Uani 1 1 d .
H13A H 0.2329 0.3065 0.8479 0.021 Uiso 1 1 calc R
H13B H 0.1981 0.4068 0.7917 0.021 Uiso 1 1 calc R
C7 C -0.0257(3) 0.42312(14) 0.87631(8) 0.0151(4) Uani 1 1 d .
H7 H -0.1589 0.4192 0.8432 0.018 Uiso 1 1 calc R
C15 C 0.2340(3) 0.49296(15) 1.13087(9) 0.0185(4) Uani 1 1 d .
H15A H 0.2864 0.5557 1.1607 0.028 Uiso 1 1 calc R
H15B H 0.3023 0.5018 1.0848 0.028 Uiso 1 1 calc R
H15C H 0.2830 0.4196 1.1507 0.028 Uiso 1 1 calc R
C4 C -0.1171(3) 0.40217(14) 1.07485(8) 0.0151(4) Uani 1 1 d .
H4A H -0.0327 0.3300 1.0844 0.018 Uiso 1 1 calc R
H4B H -0.2846 0.3881 1.0827 0.018 Uiso 1 1 calc R
C5 C -0.0802(3) 0.43524(14) 1.00135(8) 0.0144(3) Uani 1 1 d .
C6 C -0.0744(3) 0.35427(14) 0.94214(8) 0.0153(4) Uani 1 1 d .

loop_
_atom_site_aniso_label
_atom_site_aniso_U_11
_atom_site_aniso_U_22
_atom_site_aniso_U_33
_atom_site_aniso_U_23
_atom_site_aniso_U_13
_atom_site_aniso_U_12
O11 0.0352(8) 0.0237(7) 0.0216(6) 0.0094(5) -0.0010(6) -0.0002(6)
O12 0.0201(6) 0.0151(6) 0.0155(5) 0.0001(4) 0.0037(5) -0.0018(5)
O13 0.0174(6) 0.0154(6) 0.0195(5) -0.0008(5) 0.0013(5) 0.0025(5)
O1 0.0171(6) 0.0121(6) 0.0178(6) -0.0009(4) 0.0013(5) -0.0016(4)
O6 0.0240(7) 0.0139(6) 0.0254(6) -0.0039(5) 0.0022(5) -0.0033(5)
C14 0.0203(9) 0.0235(8) 0.0124(7) 0.0012(6) 0.0010(6) 0.0001(7)
C3 0.0167(9) 0.0139(8) 0.0134(7) 0.0004(6) -0.0002(6) 0.0003(6)
C2 0.0164(8) 0.0145(8) 0.0131(7) -0.0023(6) 0.0013(6) 0.0010(6)
C1 0.0105(7) 0.0132(8) 0.0146(7) -0.0015(6) -0.0016(6) 0.0014(6)
C9 0.0133(7) 0.0136(8) 0.0115(7) -0.0012(6) 0.0005(6) -0.0007(6)
C8 0.0160(8) 0.0123(8) 0.0105(7) -0.0019(6) -0.0011(6) 0.0000(6)
C10 0.0185(8) 0.0142(8) 0.0154(7) -0.0001(6) -0.0017(6) 0.0033(7)
C11 0.0232(9) 0.0149(8) 0.0142(8) -0.0014(6) 0.0004(7) -0.0014(7)
C12 0.0180(8) 0.0123(7) 0.0113(7) -0.0008(6) 0.0002(6) -0.0008(6)
C13 0.0228(9) 0.0132(8) 0.0155(7) -0.0040(6) 0.0019(7) 0.0002(7)
C7 0.0172(8) 0.0134(8) 0.0149(8) -0.0031(6) -0.0023(6) -0.0006(6)
C15 0.0160(8) 0.0202(8) 0.0192(7) -0.0013(7) -0.0022(7) 0.0001(7)
C4 0.0168(8) 0.0138(8) 0.0148(7) 0.0015(6) -0.0005(6) -0.0003(7)
C5 0.0120(7) 0.0150(7) 0.0162(8) -0.0013(6) -0.0007(6) 0.0002(6)
C6 0.0136(8) 0.0140(8) 0.0182(8) -0.0031(6) 0.0001(6) -0.0006(7)

loop_
_atom_type_symbol
_atom_type_description
_atom_type_scat_dispersion_real
_atom_type_scat_dispersion_imag
_atom_type_scat_source
C C 0.0181 0.0091 'International Tables Vol C Tables 4.2.6.8 and 6.1.1.4'
H H 0.0000 0.0000 'International Tables Vol C Tables 4.2.6.8 and 6.1.1.4'
O O 0.0492 0.0322 'International Tables Vol C Tables 4.2.6.8 and 6.1.1.4'

loop_
_geom_angle_atom_site_label_1
_geom_angle_atom_site_label_2
_geom_angle_atom_site_label_3
_geom_angle
C11 O12 C12 111.86(13)
C12 O13 C13 106.87(13)
C3 C14 H14A 109.5
C3 C14 H14B 109.5
H14A C14 H14B 109.5
C3 C14 H14C 109.5
H14A C14 H14C 109.5
H14B C14 H14C 109.5
C14 C3 C15 108.84(14)
C14 C3 C2 109.47(14)
C15 C3 C2 109.05(14)
C14 C3 C4 109.69(14)
C15 C3 C4 110.23(14)
C2 C3 C4 109.53(13)
C1 C2 C3 112.93(13)
C1 C2 H2A 109.0
C3 C2 H2A 109.0
C1 C2 H2B 109.0
C3 C2 H2B 109.0
H2A C2 H2B 107.8
O1 C1 C9 121.83(14)
O1 C1 C2 124.18(14)
C9 C1 C2 113.99(14)
C5 C9 C1 121.06(14)
C5 C9 C8 114.19(14)
C1 C9 C8 124.51(15)
C9 C8 C10 117.72(14)
C9 C8 C7 103.80(13)
C10 C8 C7 116.45(13)
C9 C8 C12 111.65(13)
C10 C8 C12 103.96(13)
C7 C8 C12 102.36(12)
C11 C10 C8 104.36(14)
C11 C10 H10A 110.9
C8 C10 H10A 110.9
C11 C10 H10B 110.9
C8 C10 H10B 110.9
H10A C10 H10B 108.9
O11 C11 O12 121.30(17)
O11 C11 C10 127.91(18)
O12 C11 C10 110.78(14)
O13 C12 O12 109.94(12)
O13 C12 C8 107.94(13)
O12 C12 C8 105.21(13)
O13 C12 H12 111.2
O12 C12 H12 111.2
C8 C12 H12 111.2
O13 C13 C7 104.75(12)
O13 C13 H13A 110.8
C7 C13 H13A 110.8
O13 C13 H13B 110.8
C7 C13 H13B 110.8
H13A C13 H13B 108.9
C13 C7 C6 112.70(14)
C13 C7 C8 104.49(13)
C6 C7 C8 104.56(12)
C13 C7 H7 111.6
C6 C7 H7 111.6
C8 C7 H7 111.6
C3 C15 H15A 109.5
C3 C15 H15B 109.5
H15A C15 H15B 109.5
C3 C15 H15C 109.5
H15A C15 H15C 109.5
H15B C15 H15C 109.5
C5 C4 C3 111.97(14)
C5 C4 H4A 109.2
C3 C4 H4A 109.2
C5 C4 H4B 109.2
C3 C4 H4B 109.2
H4A C4 H4B 107.9
C9 C5 C6 109.01(14)
C9 C5 C4 125.88(15)
C6 C5 C4 125.04(14)
O6 C6 C5 126.25(16)
O6 C6 C7 125.65(15)
C5 C6 C7 108.10(13)

loop_
_geom_bond_atom_site_label_1
_geom_bond_atom_site_label_2
_geom_bond_distance
O11 C11 1.201(2)
O12 C11 1.352(2)
O12 C12 1.4557(19)
O13 C12 1.388(2)
O13 C13 1.445(2)
O1 C1 1.213(2)
O6 C6 1.213(2)
C14 C3 1.531(2)
C14 H14A 0.9800
C14 H14B 0.9800
C14 H14C 0.9800
C3 C15 1.537(2)
C3 C2 1.540(2)
C3 C4 1.543(2)
C2 C1 1.510(2)
C2 H2A 0.9900
C2 H2B 0.9900
C1 C9 1.488(2)
C9 C5 1.337(2)
C9 C8 1.504(2)
C8 C10 1.530(2)
C8 C7 1.551(2)
C8 C12 1.555(2)
C10 C11 1.510(2)
C10 H10A 0.9900
C10 H10B 0.9900
C12 H12 1.0000
C13 C7 1.524(2)
C13 H13A 0.9900
C13 H13B 0.9900
C7 C6 1.532(2)
C7 H7 1.0000
C15 H15A 0.9800
C15 H15B 0.9800
C15 H15C 0.9800
C4 C5 1.488(2)
C4 H4A 0.9900
C4 H4B 0.9900
C5 C6 1.485(2)

loop_
_geom_torsion_atom_site_label_1
_geom_torsion_atom_site_label_2
_geom_torsion_atom_site_label_3
_geom_torsion_atom_site_label_4
_geom_torsion
C14 C3 C2 C1 -177.87(14)
C15 C3 C2 C1 63.16(18)
C4 C3 C2 C1 -57.56(18)
C3 C2 C1 O1 -137.12(16)
C3 C2 C1 C9 41.96(19)
O1 C1 C9 C5 166.39(16)
C2 C1 C9 C5 -12.7(2)
O1 C1 C9 C8 -7.7(3)
C2 C1 C9 C8 173.21(15)
C5 C9 C8 C10 135.68(16)
C1 C9 C8 C10 -49.9(2)
C5 C9 C8 C7 5.34(18)
C1 C9 C8 C7 179.79(14)
C5 C9 C8 C12 -104.21(16)
C1 C9 C8 C12 70.2(2)
C9 C8 C10 C11 141.94(14)
C7 C8 C10 C11 -93.83(16)
C12 C8 C10 C11 17.89(16)
C12 O12 C11 O11 177.11(15)
C12 O12 C11 C10 -1.76(18)
C8 C10 C11 O11 170.39(17)
C8 C10 C11 O12 -10.84(18)
C13 O13 C12 O12 -80.86(15)
C13 O13 C12 C8 33.39(16)
C11 O12 C12 O13 129.42(14)
C11 O12 C12 C8 13.42(16)
C9 C8 C12 O13 95.61(15)
C10 C8 C12 O13 -136.49(12)
C7 C8 C12 O13 -14.86(16)
C9 C8 C12 O12 -147.04(13)
C10 C8 C12 O12 -19.13(15)
C7 C8 C12 O12 102.49(13)
C12 O13 C13 C7 -38.23(16)
O13 C13 C7 C6 -85.67(15)
O13 C13 C7 C8 27.26(15)
C9 C8 C7 C13 -124.20(14)
C10 C8 C7 C13 104.71(16)
C12 C8 C7 C13 -7.92(15)
C9 C8 C7 C6 -5.58(17)
C10 C8 C7 C6 -136.67(15)
C12 C8 C7 C6 110.69(14)
C14 C3 C4 C5 163.36(14)
C15 C3 C4 C5 -76.80(18)
C2 C3 C4 C5 43.19(19)
C1 C9 C5 C6 -177.28(14)
C8 C9 C5 C6 -2.63(19)
C1 C9 C5 C4 -0.2(3)
C8 C9 C5 C4 174.48(15)
C3 C4 C5 C9 -16.2(2)
C3 C4 C5 C6 160.46(15)
C9 C5 C6 O6 178.60(18)
C4 C5 C6 O6 1.5(3)
C9 C5 C6 C7 -1.32(18)
C4 C5 C6 C7 -178.46(15)
C13 C7 C6 O6 -62.6(2)
C8 C7 C6 O6 -175.50(17)
C13 C7 C6 C5 117.31(15)
C8 C7 C6 C5 4.42(17)

loop_
_cod_related_entry_id
_cod_related_entry_code
_cod_related_entry_database
1 28533938 ChemSpider
